data_2233826
loop_
_publ_author_name
'Yin, Weiyan'
'Wang, Zhi'
'Liang, Ying'
'Yang, Zi-Wen'

_publ_section_title
;
 (<i>E</i>)-(2-Chlorobenzylidene)amino 2-amino-4-chlorobenzoate
;
_journal_coeditor_code HB6586
_journal_issue 3
_journal_name_full 'Acta Crystallographica Section E'
_journal_page_first o770
_journal_paper_doi 10.1107/S1600536812003844
_journal_volume 68
_journal_year 2012
_chemical_formula_iupac 'C14 H10 Cl2 N2 O2'
_chemical_formula_moiety 'C14 H10 Cl2 N2 O2'
_chemical_formula_sum 'C14 H10 Cl2 N2 O2'
_chemical_formula_weight 309.14
_chemical_name_systematic
;
(<i>E</i>)-(2-Chlorobenzylidene)amino 2-amino-4-chlorobenzoate
;
_space_group_IT_number 14
_symmetry_cell_setting monoclinic
_symmetry_space_group_name_Hall '-P 2yn'
_symmetry_space_group_name_H-M 'P 1 21/n 1'
_atom_sites_solution_hydrogens geom
_atom_sites_solution_primary direct
_atom_sites_solution_secondary difmap
_cell_angle_alpha 90.00
_cell_angle_beta 96.3820(10)
_cell_angle_gamma 90.00
_cell_formula_units_Z 4
_cell_length_a 7.4034(5)
_cell_length_b 23.8190(15)
_cell_length_c 7.6362(5)
_cell_measurement_reflns_used 9848
_cell_measurement_temperature 100(2)
_cell_measurement_theta_max 32.01
_cell_measurement_theta_min 2.77
_cell_volume 1338.23(15)
_computing_cell_refinement 'SAINT (Bruker, 2000)'
_computing_data_collection 'SMART (Bruker, 2000)'
_computing_data_reduction 'SAINT (Bruker, 2000)'
_computing_molecular_graphics 'SHELXTL (Sheldrick, 2008)'
_computing_publication_material 'SHELXTL (Sheldrick, 2008)'
_computing_structure_refinement 'SHELXL97 (Sheldrick, 2008)'
_computing_structure_solution 'SHELXS97 (Sheldrick, 2008)'
_diffrn_ambient_temperature 100(2)
_diffrn_measured_fraction_theta_full 0.994
_diffrn_measured_fraction_theta_max 0.994
_diffrn_measurement_device_type 'Bruker SMART APEX CCD'
_diffrn_measurement_method '\f and \w scans'
_diffrn_radiation_monochromator graphite
_diffrn_radiation_source 'fine-focus sealed tube'
_diffrn_radiation_type MoK\a
_diffrn_radiation_wavelength 0.71073
_diffrn_reflns_av_R_equivalents 0.0145
_diffrn_reflns_av_sigmaI/netI 0.0156
_diffrn_reflns_limit_h_max 10
_diffrn_reflns_limit_h_min -10
_diffrn_reflns_limit_k_max 32
_diffrn_reflns_limit_k_min -33
_diffrn_reflns_limit_l_max 10
_diffrn_reflns_limit_l_min -10
_diffrn_reflns_number 12076
_diffrn_reflns_theta_full 30.00
_diffrn_reflns_theta_max 30.00
_diffrn_reflns_theta_min 1.71
_exptl_absorpt_coefficient_mu 0.486
_exptl_absorpt_correction_T_max 0.9530
_exptl_absorpt_correction_T_min 0.9262
_exptl_absorpt_correction_type multi-scan
_exptl_absorpt_process_details '(SADABS; Bruker, 2000)'
_exptl_crystal_colour colorless
_exptl_crystal_density_diffrn 1.534
_exptl_crystal_density_method 'not measured'
_exptl_crystal_description block
_exptl_crystal_F_000 632
_exptl_crystal_size_max 0.16
_exptl_crystal_size_mid 0.15
_exptl_crystal_size_min 0.10
_refine_diff_density_max 0.532
_refine_diff_density_min -0.525
_refine_ls_extinction_coef 0.0048(10)
_refine_ls_extinction_expression Fc^*^=kFc[1+0.001xFc^2^\l^3^/sin(2\q)]^-1/4^
_refine_ls_extinction_method 'SHELXL97 (Sheldrick, 2008)'
_refine_ls_goodness_of_fit_ref 1.047
_refine_ls_hydrogen_treatment constr
_refine_ls_matrix_type full
_refine_ls_number_parameters 182
_refine_ls_number_reflns 3879
_refine_ls_number_restraints 0
_refine_ls_restrained_S_all 1.047
_refine_ls_R_factor_all 0.0299
_refine_ls_R_factor_gt 0.0280
_refine_ls_shift/su_max 0.001
_refine_ls_shift/su_mean 0.000
_refine_ls_structure_factor_coef Fsqd
_refine_ls_weighting_details 'calc w=1/[\s^2^(Fo^2^)+(0.0495P)^2^+0.5103P] where P=(Fo^2^+2Fc^2^)/3'
_refine_ls_weighting_scheme calc
_refine_ls_wR_factor_gt 0.0828
_refine_ls_wR_factor_ref 0.0840
_reflns_number_gt 3637
_reflns_number_total 3879
_reflns_threshold_expression I>2\s(I)
_cod_data_source_file hb6586.cif
_cod_data_source_block I
_cod_original_sg_symbol_H-M 'P 21/n'
_cod_database_code 2233826
_cod_database_fobs_code 2233826

loop_
_symmetry_equiv_pos_as_xyz
'x, y, z'
'-x+1/2, y+1/2, -z+1/2'
'-x, -y, -z'
'x-1/2, -y-1/2, z-1/2'

loop_
_atom_site_type_symbol
_atom_site_label
_atom_site_fract_x
_atom_site_fract_y
_atom_site_fract_z
_atom_site_U_iso_or_equiv
_atom_site_adp_type
_atom_site_calc_flag
_atom_site_refinement_flags
_atom_site_occupancy
_atom_site_symmetry_multiplicity
C C1 0.45478(14) 0.08217(4) 0.17648(13) 0.01523(18) Uani d . 1 1
C C2 0.36816(14) 0.09752(5) 0.01219(13) 0.01805(19) Uani d . 1 1
H H2 0.3133 0.0698 -0.0659 0.022 Uiso calc R 1 1
C C3 0.36279(15) 0.15379(5) -0.03640(14) 0.0197(2) Uani d . 1 1
H H3 0.3043 0.1646 -0.1483 0.024 Uiso calc R 1 1
C C4 0.44295(15) 0.19433(5) 0.07849(14) 0.0190(2) Uani d . 1 1
H H4 0.4383 0.2328 0.0453 0.023 Uiso calc R 1 1
C C5 0.52956(14) 0.17850(4) 0.24135(13) 0.01681(19) Uani d . 1 1
H H5 0.5854 0.2063 0.3184 0.020 Uiso calc R 1 1
C C6 0.53611(13) 0.12204(4) 0.29440(13) 0.01445(18) Uani d . 1 1
C C7 0.62742(13) 0.10574(4) 0.46828(13) 0.01528(18) Uani d . 1 1
H H7 0.6660 0.0682 0.4918 0.018 Uiso calc R 1 1
C C9 0.80555(13) 0.16068(4) 0.86039(13) 0.01431(18) Uani d . 1 1
C C10 0.89159(13) 0.13801(4) 1.02756(13) 0.01340(17) Uani d . 1 1
C C11 0.97488(13) 0.17569(4) 1.15683(13) 0.01466(18) Uani d . 1 1
C C12 1.05960(14) 0.15271(4) 1.31596(13) 0.01651(19) Uani d . 1 1
H H12 1.1176 0.1767 1.4044 0.020 Uiso calc R 1 1
C C13 1.05789(14) 0.09568(4) 1.34250(13) 0.01679(19) Uani d . 1 1
C C14 0.97615(14) 0.05787(4) 1.21752(14) 0.01768(19) Uani d . 1 1
H H14 0.9772 0.0186 1.2394 0.021 Uiso calc R 1 1
C C15 0.89387(13) 0.07991(4) 1.06104(13) 0.01523(18) Uani d . 1 1
H H15 0.8374 0.0552 0.9739 0.018 Uiso calc R 1 1
Cl Cl1 0.45712(4) 0.011502(10) 0.23325(3) 0.01985(8) Uani d . 1 1
Cl Cl2 1.16302(4) 0.069412(12) 1.54105(3) 0.02424(8) Uani d . 1 1
N N1 0.65290(13) 0.14358(4) 0.58580(12) 0.01819(18) Uani d . 1 1
N N2 0.97461(13) 0.23234(4) 1.13648(13) 0.02025(19) Uani d . 1 1
H H2A 1.0264 0.2539 1.2213 0.024 Uiso calc R 1 1
H H2B 0.9226 0.2475 1.0385 0.024 Uiso calc R 1 1
O O1 0.74622(10) 0.11954(3) 0.74289(10) 0.01663(15) Uani d . 1 1
O O2 0.78875(12) 0.21027(3) 0.82487(11) 0.02169(17) Uani d . 1 1

loop_
_atom_site_aniso_label
_atom_site_aniso_U_11
_atom_site_aniso_U_22
_atom_site_aniso_U_33
_atom_site_aniso_U_12
_atom_site_aniso_U_13
_atom_site_aniso_U_23
C1 0.0162(4) 0.0151(4) 0.0144(4) 0.0010(3) 0.0017(3) -0.0007(3)
C2 0.0188(4) 0.0214(5) 0.0136(4) 0.0015(4) -0.0002(3) -0.0026(3)
C3 0.0209(5) 0.0236(5) 0.0145(4) 0.0046(4) 0.0011(4) 0.0016(4)
C4 0.0220(5) 0.0179(4) 0.0173(4) 0.0025(4) 0.0034(4) 0.0030(4)
C5 0.0192(4) 0.0158(4) 0.0156(4) -0.0005(3) 0.0027(3) -0.0001(3)
C6 0.0147(4) 0.0159(4) 0.0127(4) 0.0010(3) 0.0018(3) 0.0001(3)
C7 0.0158(4) 0.0157(4) 0.0140(4) -0.0002(3) 0.0002(3) 0.0006(3)
C9 0.0131(4) 0.0141(4) 0.0151(4) -0.0011(3) -0.0016(3) 0.0003(3)
C10 0.0129(4) 0.0133(4) 0.0134(4) -0.0004(3) -0.0014(3) 0.0004(3)
C11 0.0134(4) 0.0142(4) 0.0160(4) -0.0009(3) -0.0001(3) -0.0010(3)
C12 0.0155(4) 0.0195(5) 0.0139(4) -0.0010(3) -0.0008(3) -0.0010(3)
C13 0.0150(4) 0.0217(5) 0.0133(4) 0.0003(3) -0.0002(3) 0.0041(3)
C14 0.0181(4) 0.0157(4) 0.0187(5) -0.0008(3) -0.0003(4) 0.0040(3)
C15 0.0152(4) 0.0134(4) 0.0166(4) -0.0012(3) -0.0005(3) 0.0009(3)
Cl1 0.02618(14) 0.01429(12) 0.01833(13) -0.00055(8) -0.00089(9) -0.00137(8)
Cl2 0.02529(14) 0.03026(15) 0.01581(13) -0.00042(10) -0.00378(10) 0.00817(9)
N1 0.0215(4) 0.0180(4) 0.0137(4) 0.0028(3) -0.0036(3) 0.0012(3)
N2 0.0244(4) 0.0134(4) 0.0210(4) -0.0021(3) -0.0062(3) -0.0016(3)
O1 0.0210(4) 0.0146(3) 0.0130(3) 0.0009(3) -0.0041(3) -0.0002(2)
O2 0.0264(4) 0.0138(3) 0.0223(4) -0.0026(3) -0.0090(3) 0.0035(3)

loop_
_atom_type_symbol
_atom_type_description
_atom_type_scat_dispersion_real
_atom_type_scat_dispersion_imag
_atom_type_scat_source
C C 0.0033 0.0016 'International Tables Vol C Tables 4.2.6.8 and 6.1.1.4'
H H 0.0000 0.0000 'International Tables Vol C Tables 4.2.6.8 and 6.1.1.4'
N N 0.0061 0.0033 'International Tables Vol C Tables 4.2.6.8 and 6.1.1.4'
O O 0.0106 0.0060 'International Tables Vol C Tables 4.2.6.8 and 6.1.1.4'
Cl Cl 0.1484 0.1585 'International Tables Vol C Tables 4.2.6.8 and 6.1.1.4'

loop_
_geom_angle_atom_site_label_1
_geom_angle_atom_site_label_2
_geom_angle_atom_site_label_3
_geom_angle
C2 C1 C6 121.62(9)
C2 C1 Cl1 118.01(8)
C6 C1 Cl1 120.37(8)
C3 C2 C1 119.34(10)
C3 C2 H2 120.3
C1 C2 H2 120.3
C2 C3 C4 120.20(10)
C2 C3 H3 119.9
C4 C3 H3 119.9
C5 C4 C3 119.92(10)
C5 C4 H4 120.0
C3 C4 H4 120.0
C4 C5 C6 121.13(10)
C4 C5 H5 119.4
C6 C5 H5 119.4
C1 C6 C5 117.79(9)
C1 C6 C7 121.54(9)
C5 C6 C7 120.67(9)
N1 C7 C6 117.81(9)
N1 C7 H7 121.1
C6 C7 H7 121.1
O2 C9 O1 122.17(9)
O2 C9 C10 125.21(9)
O1 C9 C10 112.61(8)
C15 C10 C11 119.92(9)
C15 C10 C9 121.07(9)
C11 C10 C9 119.01(9)
N2 C11 C12 118.53(9)
N2 C11 C10 123.52(9)
C12 C11 C10 117.94(9)
C13 C12 C11 119.94(9)
C13 C12 H12 120.0
C11 C12 H12 120.0
C12 C13 C14 123.09(9)
C12 C13 Cl2 118.24(8)
C14 C13 Cl2 118.67(8)
C15 C14 C13 117.41(9)
C15 C14 H14 121.3
C13 C14 H14 121.3
C14 C15 C10 121.70(9)
C14 C15 H15 119.1
C10 C15 H15 119.1
C7 N1 O1 109.09(8)
C11 N2 H2A 120.0
C11 N2 H2B 120.0
H2A N2 H2B 120.0
C9 O1 N1 110.62(7)

loop_
_geom_bond_atom_site_label_1
_geom_bond_atom_site_label_2
_geom_bond_distance
C1 C2 1.3928(14)
C1 C6 1.3980(14)
C1 Cl1 1.7378(10)
C2 C3 1.3902(15)
C2 H2 0.9500
C3 C4 1.3923(15)
C3 H3 0.9500
C4 C5 1.3866(14)
C4 H4 0.9500
C5 C6 1.4039(14)
C5 H5 0.9500
C6 C7 1.4735(14)
C7 N1 1.2712(13)
C7 H7 0.9500
C9 O2 1.2151(12)
C9 O1 1.3677(12)
C9 C10 1.4649(13)
C10 C15 1.4071(13)
C10 C11 1.4230(13)
C11 N2 1.3581(13)
C11 C12 1.4143(14)
C12 C13 1.3736(14)
C12 H12 0.9500
C13 C14 1.3999(15)
C13 Cl2 1.7417(10)
C14 C15 1.3829(14)
C14 H14 0.9500
C15 H15 0.9500
N1 O1 1.4352(11)
N2 H2A 0.8800
N2 H2B 0.8800

loop_
_geom_hbond_atom_site_label_D
_geom_hbond_atom_site_label_H
_geom_hbond_atom_site_label_A
_geom_hbond_site_symmetry_A
_geom_hbond_distance_DH
_geom_hbond_distance_HA
_geom_hbond_distance_DA
_geom_hbond_angle_DHA
N2 H2B O2 . 0.88 2.02 2.6653(12) 130
N2 H2A O2 4_666 0.88 2.19 2.9332(12) 142

loop_
_geom_torsion_atom_site_label_1
_geom_torsion_atom_site_label_2
_geom_torsion_atom_site_label_3
_geom_torsion_atom_site_label_4
_geom_torsion
C6 C1 C2 C3 0.25(16)
Cl1 C1 C2 C3 179.50(8)
C1 C2 C3 C4 -0.16(16)
C2 C3 C4 C5 0.48(16)
C3 C4 C5 C6 -0.89(16)
C2 C1 C6 C5 -0.63(15)
Cl1 C1 C6 C5 -179.86(8)
C2 C1 C6 C7 179.90(9)
Cl1 C1 C6 C7 0.66(14)
C4 C5 C6 C1 0.95(15)
C4 C5 C6 C7 -179.57(9)
C1 C6 C7 N1 -160.77(10)
C5 C6 C7 N1 19.77(14)
O2 C9 C10 C15 175.68(10)
O1 C9 C10 C15 -5.26(14)
O2 C9 C10 C11 -4.74(16)
O1 C9 C10 C11 174.31(9)
C15 C10 C11 N2 -178.31(10)
C9 C10 C11 N2 2.12(15)
C15 C10 C11 C12 0.59(14)
C9 C10 C11 C12 -178.99(9)
N2 C11 C12 C13 178.24(10)
C10 C11 C12 C13 -0.71(15)
C11 C12 C13 C14 0.47(16)
C11 C12 C13 Cl2 -179.67(8)
C12 C13 C14 C15 -0.08(16)
Cl2 C13 C14 C15 -179.94(8)
C13 C14 C15 C10 -0.04(15)
C11 C10 C15 C14 -0.22(15)
C9 C10 C15 C14 179.35(9)
C6 C7 N1 O1 -178.86(8)
O2 C9 O1 N1 -4.58(14)
C10 C9 O1 N1 176.34(8)
C7 N1 O1 C9 168.81(9)

loop_
_cod_related_entry_id
_cod_related_entry_database
_cod_related_entry_code
1 ChemSpider 30657495
